data_4082163
loop_
_publ_author_name
'Li, Aike'
'Ma, Haiyan'
'Huang, Jiling'

_publ_section_title
;
 Highly Thermally Stable Eight-Coordinate Dichloride Zirconium Complexes
 Supported by Tridentate [ONN] Ligands: Syntheses, Characterization, and
 Ethylene Polymerization Behavior
;
_journal_issue 24
_journal_name_full Organometallics
_journal_page_first 7460
_journal_paper_doi 10.1021/om4009636
_journal_volume 32
_journal_year 2013
_chemical_formula_sum 'C90 H106 Cl2 N4 O7 Zr'
_chemical_formula_weight 1517.91
_chemical_name_systematic
; 
 ? 
;
_space_group_IT_number 2
_symmetry_cell_setting triclinic
_symmetry_space_group_name_Hall '-P 1'
_symmetry_space_group_name_H-M 'P -1'
_atom_sites_solution_hydrogens geom
_atom_sites_solution_primary direct
_atom_sites_solution_secondary difmap
_audit_creation_method SHELXL-97
_cell_angle_alpha 110.748(2)
_cell_angle_beta 107.264(2)
_cell_angle_gamma 95.814(2)
_cell_formula_units_Z 2
_cell_length_a 15.040(2)
_cell_length_b 16.687(2)
_cell_length_c 18.150(2)
_cell_measurement_reflns_used 4716
_cell_measurement_temperature 140(2)
_cell_measurement_theta_max 52.857
_cell_measurement_theta_min 4.394
_cell_volume 3957.6(8)
_computing_cell_refinement 'Bruker SAINT'
_computing_data_collection 'Bruker APEX2'
_computing_data_reduction 'Bruker SAINT'
_computing_molecular_graphics 'Bruker SHELXTL'
_computing_publication_material 'Bruker SHELXTL'
_computing_structure_refinement 'SHELXL-97 (Sheldrick, 1997)'
_computing_structure_solution 'SHELXS-97 (Sheldrick, 1990)'
_diffrn_ambient_temperature 140(2)
_diffrn_measured_fraction_theta_full 0.989
_diffrn_measured_fraction_theta_max 0.989
_diffrn_measurement_device_type 'Bruker APEX-II CCD'
_diffrn_measurement_method '\f and \w scans'
_diffrn_radiation_monochromator graphite
_diffrn_radiation_source 'fine-focus sealed tube'
_diffrn_radiation_type MoK\a
_diffrn_radiation_wavelength 0.71073
_diffrn_reflns_av_R_equivalents 0.0501
_diffrn_reflns_av_sigmaI/netI 0.0926
_diffrn_reflns_limit_h_max 18
_diffrn_reflns_limit_h_min -18
_diffrn_reflns_limit_k_max 12
_diffrn_reflns_limit_k_min -20
_diffrn_reflns_limit_l_max 21
_diffrn_reflns_limit_l_min -21
_diffrn_reflns_number 24732
_diffrn_reflns_theta_full 25.50
_diffrn_reflns_theta_max 25.50
_diffrn_reflns_theta_min 1.28
_diffrn_standards_number 0
_exptl_absorpt_coefficient_mu 0.264
_exptl_absorpt_correction_T_max 0.9614
_exptl_absorpt_correction_T_min 0.9131
_exptl_absorpt_correction_type multi-scan
_exptl_absorpt_process_details sadabs
_exptl_crystal_colour colorless
_exptl_crystal_density_diffrn 1.274
_exptl_crystal_density_method 'not measured'
_exptl_crystal_description prismatic
_exptl_crystal_F_000 1608
_exptl_crystal_size_max 0.35
_exptl_crystal_size_mid 0.25
_exptl_crystal_size_min 0.15
_refine_diff_density_max 0.948
_refine_diff_density_min -0.843
_refine_diff_density_rms 0.113
_refine_ls_extinction_method none
_refine_ls_goodness_of_fit_ref 1.044
_refine_ls_hydrogen_treatment constr
_refine_ls_matrix_type full
_refine_ls_number_parameters 937
_refine_ls_number_reflns 14555
_refine_ls_number_restraints 4
_refine_ls_restrained_S_all 1.046
_refine_ls_R_factor_all 0.1045
_refine_ls_R_factor_gt 0.0668
_refine_ls_shift/su_max 0.019
_refine_ls_shift/su_mean 0.001
_refine_ls_structure_factor_coef Fsqd
_refine_ls_weighting_details 'calc w=1/[\s^2^(Fo^2^)+(0.1219P)^2^+3.1341P] where P=(Fo^2^+2Fc^2^)/3'
_refine_ls_weighting_scheme calc
_refine_ls_wR_factor_gt 0.1806
_refine_ls_wR_factor_ref 0.2171
_reflns_number_gt 9947
_reflns_number_total 14555
_reflns_threshold_expression >2sigma(I)
_cod_data_source_file om4009636_si_002.cif
_cod_data_source_block dm13439
_cod_depositor_comments
;
The following automatic conversions were performed:

'_symmetry_cell_setting' value 'Triclinic' changed to 'triclinic'
according to /home/saulius/struct/CIF-dictionaries/cif_core.dic
dictionary named 'cif_core.dic' version 2.4.2 from 2011-04-26.

Automatic conversion script
Id: cif_fix_values 1891 2012-01-12 08:04:46Z andrius 
;
_cod_original_cell_volume 3957.5(9)
_cod_original_sg_symbol_H-M P-1
_cod_database_code 4082163

loop_
_symmetry_equiv_pos_as_xyz
'x, y, z'
'-x, -y, -z'

loop_
_atom_site_label
_atom_site_type_symbol
_atom_site_fract_x
_atom_site_fract_y
_atom_site_fract_z
_atom_site_U_iso_or_equiv
_atom_site_adp_type
_atom_site_occupancy
_atom_site_symmetry_multiplicity
_atom_site_calc_flag
_atom_site_refinement_flags
Zr1 Zr 0.31521(3) 0.19799(3) 0.41638(3) 0.01564(14) Uani 1 1 d .
Cl1 Cl 0.48529(8) 0.25947(8) 0.43388(8) 0.0277(3) Uani 1 1 d .
Cl2 Cl 0.34598(8) 0.18323(7) 0.55592(7) 0.0229(3) Uani 1 1 d .
N1 N 0.2869(3) 0.2965(2) 0.3466(2) 0.0199(8) Uani 1 1 d .
H1A H 0.2264 0.3052 0.3451 0.024 Uiso 1 1 calc R
N2 N 0.3559(2) 0.3575(2) 0.5139(2) 0.0189(8) Uani 1 1 d .
N3 N 0.1968(2) 0.0635(2) 0.3688(2) 0.0172(8) Uani 1 1 d .
H3B H 0.1822 0.0370 0.3108 0.021 Uiso 1 1 calc R
N4 N 0.3824(3) 0.0634(3) 0.4025(2) 0.0217(8) Uani 1 1 d .
O1 O 0.2847(2) 0.13006(19) 0.28864(18) 0.0181(6) Uani 1 1 d .
O2 O 0.1863(2) 0.2281(2) 0.41920(19) 0.0199(7) Uani 1 1 d .
C1 C 0.2757(3) 0.1649(3) 0.2316(3) 0.0182(9) Uani 1 1 d .
C2 C 0.2649(3) 0.1155(3) 0.1471(3) 0.0215(10) Uani 1 1 d .
C3 C 0.2535(3) 0.1598(3) 0.0936(3) 0.0225(10) Uani 1 1 d .
H3A H 0.2438 0.1267 0.0360 0.027 Uiso 1 1 calc R
C4 C 0.2556(3) 0.2483(3) 0.1191(3) 0.0248(10) Uani 1 1 d .
C5 C 0.2680(3) 0.2967(3) 0.2043(3) 0.0227(10) Uani 1 1 d .
H5A H 0.2704 0.3580 0.2245 0.027 Uiso 1 1 calc R
C6 C 0.2765(3) 0.2545(3) 0.2578(3) 0.0216(10) Uani 1 1 d .
C7 C 0.3493(3) 0.3859(3) 0.3906(3) 0.0232(10) Uani 1 1 d .
H7A H 0.3183 0.4260 0.3678 0.028 Uiso 1 1 calc R
H7B H 0.4108 0.3850 0.3811 0.028 Uiso 1 1 calc R
C8 C 0.3673(3) 0.4185(3) 0.4826(3) 0.0203(10) Uani 1 1 d .
C9 C 0.3962(3) 0.5074(3) 0.5323(3) 0.0269(11) Uani 1 1 d .
H9A H 0.4051 0.5479 0.5078 0.032 Uiso 1 1 calc R
C10 C 0.4125(3) 0.5383(3) 0.6178(3) 0.0273(11) Uani 1 1 d .
H10A H 0.4323 0.5995 0.6530 0.033 Uiso 1 1 calc R
C11 C 0.3984(4) 0.4756(3) 0.6498(3) 0.0288(11) Uani 1 1 d .
H11A H 0.4078 0.4937 0.7079 0.035 Uiso 1 1 calc R
C12 C 0.3709(3) 0.3874(3) 0.5974(3) 0.0273(11) Uani 1 1 d .
H12A H 0.3622 0.3458 0.6207 0.033 Uiso 1 1 calc R
C13 C 0.2444(4) 0.2959(4) 0.0592(3) 0.0323(12) Uani 1 1 d .
C14 C 0.1577(5) 0.3376(5) 0.0570(4) 0.0473(15) Uani 1 1 d .
H14A H 0.0997 0.2914 0.0360 0.071 Uiso 1 1 calc R
H14B H 0.1512 0.3686 0.0195 0.071 Uiso 1 1 calc R
H14C H 0.1670 0.3794 0.1140 0.071 Uiso 1 1 calc R
C15 C 0.3351(5) 0.3675(4) 0.0909(4) 0.0431(14) Uani 1 1 d .
H15A H 0.3901 0.3406 0.0920 0.065 Uiso 1 1 calc R
H15B H 0.3450 0.4097 0.1480 0.065 Uiso 1 1 calc R
H15C H 0.3283 0.3982 0.0532 0.065 Uiso 1 1 calc R
C16 C 0.2312(4) 0.2345(4) -0.0297(3) 0.0412(14) Uani 1 1 d .
H16A H 0.2864 0.2077 -0.0288 0.062 Uiso 1 1 calc R
H16B H 0.2260 0.2678 -0.0651 0.062 Uiso 1 1 calc R
H16C H 0.1728 0.1881 -0.0527 0.062 Uiso 1 1 calc R
C17 C 0.2641(3) 0.0170(3) 0.1166(3) 0.0216(10) Uani 1 1 d .
C18 C 0.2356(4) -0.0264(3) 0.0185(3) 0.0297(11) Uani 1 1 d .
C19 C 0.3027(4) -0.0099(4) -0.0161(3) 0.0385(13) Uani 1 1 d .
H19A H 0.3650 0.0252 0.0199 0.046 Uiso 1 1 calc R
C20 C 0.2788(6) -0.0448(4) -0.1038(4) 0.0551(18) Uani 1 1 d .
H20A H 0.3252 -0.0337 -0.1271 0.066 Uiso 1 1 calc R
C21 C 0.1873(6) -0.0956(5) -0.1569(4) 0.070(2) Uani 1 1 d .
H21A H 0.1711 -0.1201 -0.2164 0.084 Uiso 1 1 calc R
C22 C 0.1187(5) -0.1104(4) -0.1211(4) 0.0580(19) Uani 1 1 d .
H22A H 0.0554 -0.1434 -0.1565 0.070 Uiso 1 1 calc R
C23 C 0.1438(5) -0.0773(4) -0.0360(3) 0.0446(15) Uani 1 1 d .
H23A H 0.0977 -0.0891 -0.0127 0.053 Uiso 1 1 calc R
C24 C 0.3658(3) 0.0030(3) 0.1534(3) 0.0236(10) Uani 1 1 d .
C25 C 0.4421(4) 0.0700(4) 0.2141(3) 0.0311(12) Uani 1 1 d .
H25A H 0.4321 0.1273 0.2389 0.037 Uiso 1 1 calc R
C26 C 0.5347(4) 0.0553(4) 0.2401(3) 0.0384(13) Uani 1 1 d .
H26A H 0.5869 0.1022 0.2814 0.046 Uiso 1 1 calc R
C27 C 0.5488(4) -0.0300(5) 0.2040(4) 0.0498(17) Uani 1 1 d .
H27A H 0.6109 -0.0410 0.2209 0.060 Uiso 1 1 calc R
C28 C 0.4734(5) -0.0968(4) 0.1448(4) 0.0475(16) Uani 1 1 d .
H28A H 0.4829 -0.1544 0.1208 0.057 Uiso 1 1 calc R
C29 C 0.3833(4) -0.0812(4) 0.1195(3) 0.0350(12) Uani 1 1 d .
H29A H 0.3317 -0.1286 0.0780 0.042 Uiso 1 1 calc R
C30 C 0.1892(3) -0.0281(3) 0.1412(3) 0.0231(10) Uani 1 1 d .
C31 C 0.2042(4) -0.0935(3) 0.1719(3) 0.0280(11) Uani 1 1 d .
H31A H 0.2650 -0.1078 0.1837 0.034 Uiso 1 1 calc R
C32 C 0.1315(4) -0.1377(3) 0.1853(3) 0.0326(12) Uani 1 1 d .
H32A H 0.1428 -0.1824 0.2055 0.039 Uiso 1 1 calc R
C33 C 0.0426(4) -0.1173(4) 0.1696(3) 0.0371(13) Uani 1 1 d .
H33A H -0.0081 -0.1495 0.1763 0.045 Uiso 1 1 calc R
C34 C 0.0288(4) -0.0500(4) 0.1440(4) 0.0388(13) Uani 1 1 d .
H34A H -0.0303 -0.0326 0.1368 0.047 Uiso 1 1 calc R
C35 C 0.1012(3) -0.0070(3) 0.1287(3) 0.0309(11) Uani 1 1 d .
H35A H 0.0896 0.0381 0.1092 0.037 Uiso 1 1 calc R
C36 C 0.1068(3) 0.1718(3) 0.4057(3) 0.0178(9) Uani 1 1 d .
C37 C 0.0246(3) 0.1986(3) 0.4179(3) 0.0176(9) Uani 1 1 d .
C38 C -0.0537(3) 0.1328(3) 0.3997(3) 0.0192(9) Uani 1 1 d .
H38A H -0.1104 0.1498 0.4058 0.023 Uiso 1 1 calc R
C39 C -0.0532(3) 0.0435(3) 0.3731(3) 0.0198(9) Uani 1 1 d .
C40 C 0.0291(3) 0.0200(3) 0.3624(3) 0.0196(9) Uani 1 1 d .
H40A H 0.0317 -0.0403 0.3434 0.024 Uiso 1 1 calc R
C41 C 0.1070(3) 0.0826(3) 0.3788(3) 0.0179(9) Uani 1 1 d .
C42 C 0.2288(3) -0.0030(3) 0.3999(3) 0.0222(10) Uani 1 1 d .
H42A H 0.1830 -0.0608 0.3648 0.027 Uiso 1 1 calc R
H42B H 0.2318 0.0143 0.4589 0.027 Uiso 1 1 calc R
C43 C 0.3261(3) -0.0093(3) 0.3954(3) 0.0212(10) Uani 1 1 d .
C44 C 0.3555(4) -0.0866(3) 0.3873(3) 0.0305(11) Uani 1 1 d .
H44A H 0.3139 -0.1364 0.3826 0.037 Uiso 1 1 calc R
C45 C 0.4475(4) -0.0907(4) 0.3860(3) 0.0319(12) Uani 1 1 d .
H45A H 0.4688 -0.1435 0.3797 0.038 Uiso 1 1 calc R
C46 C 0.5049(4) -0.0195(4) 0.3937(3) 0.0307(12) Uani 1 1 d .
H46A H 0.5681 -0.0209 0.3940 0.037 Uiso 1 1 calc R
C47 C 0.4708(3) 0.0582(3) 0.4014(3) 0.0242(10) Uani 1 1 d .
H47A H 0.5117 0.1083 0.4059 0.029 Uiso 1 1 calc R
C48 C -0.1414(3) -0.0275(3) 0.3529(3) 0.0212(10) Uani 1 1 d .
C49 C -0.1837(4) -0.0826(4) 0.2582(3) 0.0408(14) Uani 1 1 d .
H49A H -0.1353 -0.1103 0.2396 0.061 Uiso 1 1 calc R
H49B H -0.2040 -0.0447 0.2288 0.061 Uiso 1 1 calc R
H49C H -0.2391 -0.1284 0.2454 0.061 Uiso 1 1 calc R
C50 C -0.1127(4) -0.0851(4) 0.4001(4) 0.0354(13) Uani 1 1 d .
H50A H -0.0638 -0.1135 0.3832 0.053 Uiso 1 1 calc R
H50B H -0.1689 -0.1303 0.3867 0.053 Uiso 1 1 calc R
H50C H -0.0868 -0.0488 0.4609 0.053 Uiso 1 1 calc R
C51 C -0.2190(4) 0.0152(4) 0.3821(4) 0.0406(14) Uani 1 1 d .
H51A H -0.1921 0.0507 0.4431 0.061 Uiso 1 1 calc R
H51B H -0.2739 -0.0311 0.3690 0.061 Uiso 1 1 calc R
H51C H -0.2398 0.0530 0.3527 0.061 Uiso 1 1 calc R
C52 C 0.0227(3) 0.2982(3) 0.4533(3) 0.0190(9) Uani 1 1 d .
C53 C 0.0597(3) 0.3414(3) 0.4010(3) 0.0193(9) Uani 1 1 d .
C54 C 0.0313(3) 0.2956(3) 0.3143(3) 0.0272(11) Uani 1 1 d .
H54A H -0.0072 0.2373 0.2883 0.033 Uiso 1 1 calc R
C55 C 0.0579(4) 0.3329(4) 0.2654(3) 0.0321(12) Uani 1 1 d .
H55A H 0.0385 0.2994 0.2063 0.038 Uiso 1 1 calc R
C56 C 0.1120(4) 0.4178(4) 0.2998(3) 0.0325(12) Uani 1 1 d .
H56A H 0.1287 0.4437 0.2655 0.039 Uiso 1 1 calc R
C57 C 0.1408(4) 0.4635(4) 0.3856(3) 0.0323(12) Uani 1 1 d .
H57A H 0.1785 0.5220 0.4110 0.039 Uiso 1 1 calc R
C58 C 0.1161(3) 0.4260(3) 0.4361(3) 0.0246(10) Uani 1 1 d .
H58A H 0.1380 0.4589 0.4954 0.030 Uiso 1 1 calc R
C59 C 0.0842(3) 0.3454(3) 0.5485(3) 0.0203(9) Uani 1 1 d .
C60 C 0.1476(3) 0.3087(3) 0.5909(3) 0.0261(11) Uani 1 1 d .
H60A H 0.1559 0.2523 0.5607 0.031 Uiso 1 1 calc R
C61 C 0.1996(4) 0.3522(4) 0.6764(3) 0.0315(12) Uani 1 1 d .
H61A H 0.2431 0.3255 0.7041 0.038 Uiso 1 1 calc R
C62 C 0.1887(4) 0.4345(4) 0.7218(3) 0.0344(12) Uani 1 1 d .
H62A H 0.2245 0.4645 0.7805 0.041 Uiso 1 1 calc R
C63 C 0.1247(4) 0.4728(4) 0.6804(3) 0.0354(13) Uani 1 1 d .
H63A H 0.1167 0.5294 0.7104 0.042 Uiso 1 1 calc R
C64 C 0.0734(3) 0.4278(3) 0.5959(3) 0.0283(11) Uani 1 1 d .
H64A H 0.0286 0.4538 0.5684 0.034 Uiso 1 1 calc R
C65 C -0.0818(3) 0.3063(3) 0.4425(3) 0.0212(10) Uani 1 1 d .
C66 C -0.1224(3) 0.2867(3) 0.4965(3) 0.0267(11) Uani 1 1 d .
H66A H -0.0841 0.2733 0.5406 0.032 Uiso 1 1 calc R
C67 C -0.2177(4) 0.2868(3) 0.4862(4) 0.0346(13) Uani 1 1 d .
H67A H -0.2443 0.2722 0.5224 0.042 Uiso 1 1 calc R
C68 C -0.2736(4) 0.3079(4) 0.4242(4) 0.0372(13) Uani 1 1 d .
H68A H -0.3388 0.3073 0.4171 0.045 Uiso 1 1 calc R
C69 C -0.2344(4) 0.3300(4) 0.3719(4) 0.0394(13) Uani 1 1 d .
H69A H -0.2723 0.3459 0.3294 0.047 Uiso 1 1 calc R
C70 C -0.1393(3) 0.3290(3) 0.3819(3) 0.0297(11) Uani 1 1 d .
H70A H -0.1131 0.3444 0.3458 0.036 Uiso 1 1 calc R
C1S C 0.6302(6) 0.3324(6) 0.1458(5) 0.078(2) Uani 1 1 d .
H1SA H 0.6981 0.3555 0.1836 0.094 Uiso 1 1 calc R
H1SB H 0.6143 0.3693 0.1135 0.094 Uiso 1 1 calc R
C2S C 0.6157(9) 0.2422(8) 0.0885(8) 0.145(6) Uani 1 1 d .
H2SA H 0.6713 0.2178 0.1073 0.175 Uiso 1 1 calc R
H2SB H 0.6063 0.2381 0.0308 0.175 Uiso 1 1 calc R
C3S C 0.5306(6) 0.1952(5) 0.0902(7) 0.105(4) Uani 1 1 d .
H3SA H 0.5349 0.1344 0.0837 0.126 Uiso 1 1 calc R
H3SB H 0.4726 0.1927 0.0449 0.126 Uiso 1 1 calc R
C4S C 0.5288(6) 0.2499(5) 0.1778(6) 0.078(3) Uani 1 1 d .
H4SA H 0.4623 0.2453 0.1771 0.094 Uiso 1 1 calc R
H4SB H 0.5660 0.2306 0.2207 0.094 Uiso 1 1 calc R
C5S C 0.9835(5) 0.2639(5) 0.7178(5) 0.0613(19) Uani 1 1 d .
H5SA H 1.0190 0.2691 0.6811 0.074 Uiso 1 1 calc R
H5SB H 0.9768 0.2034 0.7159 0.074 Uiso 1 1 calc R
C6S C 1.0354(6) 0.3316(6) 0.8079(5) 0.077(2) Uani 1 1 d .
H6SA H 1.1049 0.3493 0.8202 0.092 Uiso 1 1 calc R
H6SB H 1.0257 0.3092 0.8493 0.092 Uiso 1 1 calc R
C7S C 0.9860(7) 0.4093(6) 0.8080(5) 0.082(3) Uani 1 1 d .
H7SA H 0.9545 0.4232 0.8503 0.098 Uiso 1 1 calc R
H7SB H 1.0330 0.4628 0.8205 0.098 Uiso 1 1 calc R
C8S C 0.9145(6) 0.3766(5) 0.7212(6) 0.072(2) Uani 1 1 d .
H8SA H 0.8566 0.3999 0.7219 0.086 Uiso 1 1 calc R
H8SB H 0.9416 0.3951 0.6847 0.086 Uiso 1 1 calc R
C9S C 0.7075(7) 0.4194(5) 0.7920(5) 0.080(3) Uani 1 1 d .
H9SA H 0.6611 0.4376 0.8200 0.096 Uiso 1 1 calc R
H9SB H 0.7715 0.4345 0.8360 0.096 Uiso 1 1 calc R
C10S C 0.6781(6) 0.3233(5) 0.7385(4) 0.063(2) Uani 1 1 d .
H10B H 0.6422 0.2913 0.7613 0.076 Uiso 1 1 calc R
H10C H 0.7344 0.2987 0.7340 0.076 Uiso 1 1 calc R
C11S C 0.6156(6) 0.3184(5) 0.6549(5) 0.071(2) Uani 1 1 d .
H11B H 0.6250 0.2710 0.6083 0.085 Uiso 1 1 calc R
H11C H 0.5474 0.3063 0.6487 0.085 Uiso 1 1 calc R
C12S C 0.6446(5) 0.4053(5) 0.6536(5) 0.0560(18) Uani 1 1 d .
H12B H 0.6761 0.3994 0.6119 0.067 Uiso 1 1 calc R
H12C H 0.5878 0.4294 0.6379 0.067 Uiso 1 1 calc R
C13S C 0.4606(14) 0.4373(7) 0.8688(7) 0.221(11) Uani 1 1 d D
H13A H 0.4336 0.4844 0.8557 0.266 Uiso 1 1 calc R
H13B H 0.5270 0.4630 0.9095 0.266 Uiso 1 1 calc R
C14S C 0.4582(8) 0.3671(7) 0.7927(7) 0.107(4) Uani 1 1 d D
H14D H 0.3979 0.3538 0.7449 0.129 Uiso 1 1 calc R
H14E H 0.5134 0.3809 0.7766 0.129 Uiso 1 1 calc R
C15S C 0.4640(19) 0.2982(13) 0.8203(16) 0.307(17) Uani 1 1 d D
H15D H 0.5320 0.3001 0.8486 0.369 Uiso 1 1 calc R
H15E H 0.4355 0.2409 0.7712 0.369 Uiso 1 1 calc R
C16S C 0.4145(11) 0.3063(8) 0.8777(11) 0.157(6) Uani 1 1 d D
H16D H 0.4527 0.2962 0.9270 0.189 Uiso 1 1 calc R
H16E H 0.3518 0.2635 0.8496 0.189 Uiso 1 1 calc R
C17S C 0.2192(10) 0.5928(11) 0.9991(7) 0.152(6) Uani 1 1 d .
H17A H 0.2868 0.6194 1.0367 0.183 Uiso 1 1 calc R
H17B H 0.2026 0.5316 0.9939 0.183 Uiso 1 1 calc R
C18S C 0.1577(15) 0.6431(12) 1.0319(9) 0.194(9) Uani 1 1 d .
H18A H 0.1103 0.6055 1.0409 0.233 Uiso 1 1 calc R
H18B H 0.1957 0.6925 1.0866 0.233 Uiso 1 1 calc R
C19S C 0.1105(9) 0.6759(9) 0.9729(7) 0.118(4) Uani 1 1 d .
H19B H 0.0412 0.6482 0.9482 0.142 Uiso 1 1 calc R
H19C H 0.1189 0.7404 1.0011 0.142 Uiso 1 1 calc R
C20S C 0.1492(8) 0.6566(9) 0.9107(8) 0.117(4) Uani 1 1 d .
H20B H 0.1901 0.7107 0.9169 0.141 Uiso 1 1 calc R
H20C H 0.0976 0.6320 0.8545 0.141 Uiso 1 1 calc R
O1S O 0.5711(4) 0.3357(3) 0.1936(3) 0.0665(14) Uani 1 1 d .
O2S O 0.8915(4) 0.2829(4) 0.6912(3) 0.0689(14) Uani 1 1 d .
O3S O 0.7094(3) 0.4624(3) 0.7363(3) 0.0549(12) Uani 1 1 d .
O4S O 0.4020(12) 0.3959(9) 0.9033(8) 0.228(6) Uani 1 1 d .
O5S O 0.2047(6) 0.5939(6) 0.9189(5) 0.121(3) Uani 1 1 d .

loop_
_atom_site_aniso_label
_atom_site_aniso_U_11
_atom_site_aniso_U_22
_atom_site_aniso_U_33
_atom_site_aniso_U_23
_atom_site_aniso_U_13
_atom_site_aniso_U_12
Zr1 0.0131(2) 0.0170(2) 0.0186(2) 0.00599(18) 0.00901(17) 0.00504(17)
Cl1 0.0173(5) 0.0255(6) 0.0416(7) 0.0099(5) 0.0166(5) 0.0060(5)
Cl2 0.0255(6) 0.0251(6) 0.0215(5) 0.0102(5) 0.0110(5) 0.0090(5)
N1 0.0188(19) 0.0161(19) 0.0225(19) 0.0028(16) 0.0104(16) 0.0035(15)
N2 0.0152(18) 0.019(2) 0.0202(19) 0.0047(16) 0.0071(15) 0.0048(15)
N3 0.0169(18) 0.0173(19) 0.0198(18) 0.0045(16) 0.0122(15) 0.0080(15)
N4 0.0164(19) 0.029(2) 0.0228(19) 0.0099(18) 0.0098(16) 0.0102(17)
O1 0.0209(16) 0.0170(16) 0.0188(15) 0.0070(13) 0.0105(13) 0.0056(13)
O2 0.0149(15) 0.0206(16) 0.0255(16) 0.0077(14) 0.0113(13) 0.0031(13)
C1 0.015(2) 0.019(2) 0.020(2) 0.0048(19) 0.0092(18) 0.0050(18)
C2 0.015(2) 0.026(3) 0.023(2) 0.007(2) 0.0087(18) 0.0037(19)
C3 0.022(2) 0.024(3) 0.022(2) 0.009(2) 0.0106(19) 0.005(2)
C4 0.023(2) 0.029(3) 0.023(2) 0.012(2) 0.0066(19) 0.004(2)
C5 0.025(2) 0.018(2) 0.025(2) 0.007(2) 0.012(2) 0.0022(19)
C6 0.019(2) 0.022(2) 0.020(2) 0.004(2) 0.0088(18) 0.0019(19)
C7 0.022(2) 0.018(2) 0.024(2) 0.001(2) 0.0116(19) 0.0011(19)
C8 0.016(2) 0.025(2) 0.024(2) 0.011(2) 0.0094(18) 0.0080(19)
C9 0.027(3) 0.025(3) 0.027(2) 0.009(2) 0.010(2) 0.006(2)
C10 0.025(3) 0.022(3) 0.030(3) 0.006(2) 0.010(2) 0.006(2)
C11 0.038(3) 0.026(3) 0.020(2) 0.005(2) 0.012(2) 0.007(2)
C12 0.030(3) 0.030(3) 0.027(3) 0.011(2) 0.018(2) 0.010(2)
C13 0.042(3) 0.033(3) 0.034(3) 0.024(3) 0.016(2) 0.014(2)
C14 0.057(4) 0.060(4) 0.048(4) 0.038(3) 0.026(3) 0.030(3)
C15 0.064(4) 0.031(3) 0.040(3) 0.019(3) 0.022(3) 0.004(3)
C16 0.056(4) 0.045(4) 0.031(3) 0.024(3) 0.018(3) 0.010(3)
C17 0.026(2) 0.024(2) 0.018(2) 0.008(2) 0.0117(19) 0.010(2)
C18 0.044(3) 0.018(2) 0.024(2) 0.005(2) 0.013(2) 0.006(2)
C19 0.057(4) 0.034(3) 0.032(3) 0.014(3) 0.025(3) 0.016(3)
C20 0.092(5) 0.050(4) 0.041(3) 0.019(3) 0.045(4) 0.021(4)
C21 0.122(7) 0.047(4) 0.021(3) 0.004(3) 0.020(4) -0.003(4)
C22 0.078(5) 0.042(4) 0.031(3) 0.003(3) 0.010(3) -0.015(3)
C23 0.057(4) 0.034(3) 0.030(3) 0.010(3) 0.007(3) -0.008(3)
C24 0.027(2) 0.031(3) 0.021(2) 0.013(2) 0.015(2) 0.014(2)
C25 0.030(3) 0.043(3) 0.030(3) 0.019(3) 0.017(2) 0.017(2)
C26 0.025(3) 0.061(4) 0.035(3) 0.024(3) 0.012(2) 0.016(3)
C27 0.034(3) 0.079(5) 0.060(4) 0.037(4) 0.030(3) 0.033(3)
C28 0.056(4) 0.050(4) 0.054(4) 0.023(3) 0.034(3) 0.037(3)
C29 0.040(3) 0.033(3) 0.039(3) 0.010(3) 0.026(3) 0.016(2)
C30 0.022(2) 0.022(2) 0.020(2) 0.005(2) 0.0054(19) 0.001(2)
C31 0.033(3) 0.023(3) 0.028(3) 0.009(2) 0.013(2) 0.009(2)
C32 0.047(3) 0.025(3) 0.028(3) 0.011(2) 0.018(2) 0.005(2)
C33 0.035(3) 0.036(3) 0.039(3) 0.012(3) 0.017(2) -0.005(2)
C34 0.023(3) 0.037(3) 0.049(3) 0.013(3) 0.011(2) -0.003(2)
C35 0.028(3) 0.027(3) 0.037(3) 0.014(2) 0.010(2) 0.006(2)
C36 0.017(2) 0.015(2) 0.019(2) 0.0024(18) 0.0086(18) 0.0006(18)
C37 0.013(2) 0.019(2) 0.020(2) 0.0078(19) 0.0057(17) 0.0062(18)
C38 0.015(2) 0.021(2) 0.021(2) 0.0060(19) 0.0095(18) 0.0057(18)
C39 0.019(2) 0.019(2) 0.020(2) 0.0045(19) 0.0091(18) 0.0014(18)
C40 0.018(2) 0.017(2) 0.024(2) 0.0068(19) 0.0102(19) 0.0027(18)
C41 0.017(2) 0.021(2) 0.018(2) 0.0087(19) 0.0085(18) 0.0064(18)
C42 0.022(2) 0.017(2) 0.029(2) 0.008(2) 0.012(2) 0.0060(19)
C43 0.020(2) 0.023(2) 0.022(2) 0.010(2) 0.0074(19) 0.0070(19)
C44 0.026(3) 0.028(3) 0.040(3) 0.014(2) 0.013(2) 0.010(2)
C45 0.030(3) 0.033(3) 0.039(3) 0.017(2) 0.013(2) 0.019(2)
C46 0.024(3) 0.037(3) 0.038(3) 0.016(2) 0.017(2) 0.015(2)
C47 0.024(2) 0.029(3) 0.025(2) 0.012(2) 0.013(2) 0.012(2)
C48 0.015(2) 0.026(3) 0.025(2) 0.011(2) 0.0102(19) 0.0040(19)
C49 0.026(3) 0.048(4) 0.034(3) 0.006(3) 0.008(2) -0.007(3)
C50 0.027(3) 0.032(3) 0.049(3) 0.023(3) 0.011(2) -0.002(2)
C51 0.027(3) 0.039(3) 0.062(4) 0.016(3) 0.030(3) 0.007(2)
C52 0.015(2) 0.015(2) 0.026(2) 0.0040(19) 0.0102(18) 0.0043(18)
C53 0.012(2) 0.022(2) 0.028(2) 0.013(2) 0.0086(18) 0.0082(18)
C54 0.026(3) 0.028(3) 0.033(3) 0.015(2) 0.014(2) 0.005(2)
C55 0.033(3) 0.032(3) 0.032(3) 0.013(2) 0.011(2) 0.009(2)
C56 0.031(3) 0.039(3) 0.044(3) 0.027(3) 0.022(2) 0.014(2)
C57 0.034(3) 0.026(3) 0.045(3) 0.017(2) 0.019(2) 0.011(2)
C58 0.022(2) 0.020(2) 0.035(3) 0.010(2) 0.015(2) 0.003(2)
C59 0.018(2) 0.019(2) 0.029(2) 0.011(2) 0.0133(19) 0.0042(18)
C60 0.028(3) 0.027(3) 0.029(3) 0.011(2) 0.016(2) 0.014(2)
C61 0.027(3) 0.035(3) 0.030(3) 0.010(2) 0.011(2) 0.008(2)
C62 0.032(3) 0.039(3) 0.026(3) 0.007(2) 0.010(2) 0.003(2)
C63 0.039(3) 0.026(3) 0.036(3) 0.004(2) 0.018(2) 0.003(2)
C64 0.027(3) 0.024(3) 0.035(3) 0.009(2) 0.016(2) 0.007(2)
C65 0.017(2) 0.015(2) 0.033(3) 0.008(2) 0.012(2) 0.0062(18)
C66 0.023(2) 0.021(3) 0.035(3) 0.006(2) 0.016(2) 0.007(2)
C67 0.028(3) 0.026(3) 0.052(3) 0.009(3) 0.025(3) 0.005(2)
C68 0.022(3) 0.032(3) 0.056(4) 0.011(3) 0.017(3) 0.010(2)
C69 0.023(3) 0.040(3) 0.056(4) 0.021(3) 0.011(3) 0.013(2)
C70 0.020(2) 0.033(3) 0.039(3) 0.017(2) 0.011(2) 0.010(2)
C1S 0.089(6) 0.081(6) 0.065(5) 0.021(5) 0.044(5) 0.003(5)
C2S 0.144(11) 0.087(8) 0.151(11) -0.041(7) 0.099(9) -0.009(8)
C3S 0.071(6) 0.036(4) 0.140(9) -0.025(5) 0.023(6) -0.005(4)
C4S 0.057(5) 0.060(5) 0.110(7) 0.042(5) 0.017(5) -0.006(4)
C5S 0.058(4) 0.061(5) 0.077(5) 0.030(4) 0.034(4) 0.028(4)
C6S 0.075(5) 0.093(7) 0.081(6) 0.055(5) 0.032(5) 0.012(5)
C7S 0.112(7) 0.061(5) 0.067(5) 0.016(4) 0.041(5) 0.007(5)
C8S 0.086(6) 0.052(5) 0.097(6) 0.041(5) 0.045(5) 0.026(4)
C9S 0.130(8) 0.047(5) 0.070(5) 0.026(4) 0.046(5) 0.016(5)
C10S 0.085(5) 0.044(4) 0.059(4) 0.020(4) 0.025(4) 0.006(4)
C11S 0.071(5) 0.050(4) 0.076(5) 0.036(4) -0.002(4) -0.007(4)
C12S 0.041(4) 0.055(4) 0.073(5) 0.037(4) 0.011(3) 0.007(3)
C13S 0.45(3) 0.077(8) 0.076(7) 0.013(6) 0.084(12) -0.106(13)
C14S 0.098(7) 0.137(10) 0.108(8) 0.069(8) 0.048(6) 0.006(7)
C15S 0.52(4) 0.24(2) 0.56(4) 0.31(3) 0.50(4) 0.29(3)
C16S 0.206(15) 0.089(9) 0.278(19) 0.102(11) 0.186(15) 0.053(9)
C17S 0.171(12) 0.243(18) 0.087(8) 0.083(10) 0.058(8) 0.134(13)
C18S 0.37(3) 0.221(18) 0.133(11) 0.122(13) 0.173(15) 0.202(19)
C19S 0.140(10) 0.130(10) 0.106(8) 0.039(8) 0.070(8) 0.071(8)
C20S 0.109(8) 0.166(12) 0.140(10) 0.094(9) 0.074(8) 0.089(9)
O1S 0.075(3) 0.053(3) 0.064(3) 0.005(2) 0.041(3) 0.006(3)
O2S 0.065(3) 0.068(4) 0.084(4) 0.035(3) 0.033(3) 0.023(3)
O3S 0.069(3) 0.032(2) 0.065(3) 0.019(2) 0.031(2) 0.003(2)
O4S 0.365(19) 0.176(12) 0.174(10) 0.056(9) 0.166(12) 0.036(12)
O5S 0.135(6) 0.167(8) 0.110(6) 0.066(5) 0.081(5) 0.081(6)

loop_
_atom_type_symbol
_atom_type_description
_atom_type_scat_dispersion_real
_atom_type_scat_dispersion_imag
_atom_type_scat_source
C C 0.0033 0.0016 'International Tables Vol C Tables 4.2.6.8 and 6.1.1.4'
H H 0.0000 0.0000 'International Tables Vol C Tables 4.2.6.8 and 6.1.1.4'
N N 0.0061 0.0033 'International Tables Vol C Tables 4.2.6.8 and 6.1.1.4'
O O 0.0106 0.0060 'International Tables Vol C Tables 4.2.6.8 and 6.1.1.4'
Cl Cl 0.1484 0.1585 'International Tables Vol C Tables 4.2.6.8 and 6.1.1.4'
Zr Zr -2.9673 0.5597 'International Tables Vol C Tables 4.2.6.8 and 6.1.1.4'

loop_
_geom_angle_atom_site_label_1
_geom_angle_atom_site_label_2
_geom_angle_atom_site_label_3
_geom_angle
O2 Zr1 O1 102.09(12)
O2 Zr1 N1 73.54(12)
O1 Zr1 N1 70.36(12)
O2 Zr1 N3 70.66(12)
O1 Zr1 N3 72.30(12)
N1 Zr1 N3 120.14(12)
O2 Zr1 N2 74.51(12)
O1 Zr1 N2 134.78(12)
N1 Zr1 N2 65.45(12)
N3 Zr1 N2 140.18(11)
O2 Zr1 N4 134.96(12)
O1 Zr1 N4 74.47(12)
N1 Zr1 N4 139.17(12)
N3 Zr1 N4 65.54(12)
N2 Zr1 N4 139.22(12)
O2 Zr1 Cl1 144.93(9)
O1 Zr1 Cl1 89.53(9)
N1 Zr1 Cl1 79.70(9)
N3 Zr1 Cl1 144.02(9)
N2 Zr1 Cl1 73.95(8)
N4 Zr1 Cl1 79.94(9)
O2 Zr1 Cl2 89.56(9)
O1 Zr1 Cl2 144.67(9)
N1 Zr1 Cl2 144.69(9)
N3 Zr1 Cl2 80.66(9)
N2 Zr1 Cl2 80.38(9)
N4 Zr1 Cl2 73.83(9)
Cl1 Zr1 Cl2 99.88(4)
C6 N1 C7 113.3(3)
C6 N1 Zr1 111.9(3)
C7 N1 Zr1 117.0(3)
C6 N1 H1A 104.3
C7 N1 H1A 104.3
Zr1 N1 H1A 104.3
C8 N2 C12 117.1(4)
C8 N2 Zr1 118.4(3)
C12 N2 Zr1 124.5(3)
C41 N3 C42 113.5(3)
C41 N3 Zr1 111.0(3)
C42 N3 Zr1 116.4(3)
C41 N3 H3B 104.9
C42 N3 H3B 104.9
Zr1 N3 H3B 104.9
C47 N4 C43 117.1(4)
C47 N4 Zr1 124.8(3)
C43 N4 Zr1 118.1(3)
C1 O1 Zr1 126.4(3)
C36 O2 Zr1 126.4(3)
O1 C1 C6 117.8(4)
O1 C1 C2 123.1(4)
C6 C1 C2 119.1(4)
C3 C2 C1 117.2(4)
C3 C2 C17 122.5(4)
C1 C2 C17 120.3(4)
C4 C3 C2 124.1(4)
C4 C3 H3A 117.9
C2 C3 H3A 117.9
C3 C4 C5 117.6(4)
C3 C4 C13 123.2(4)
C5 C4 C13 119.2(4)
C6 C5 C4 119.6(4)
C6 C5 H5A 120.2
C4 C5 H5A 120.2
C5 C6 C1 122.3(4)
C5 C6 N1 124.9(4)
C1 C6 N1 112.8(4)
N1 C7 C8 109.7(4)
N1 C7 H7A 109.7
C8 C7 H7A 109.7
N1 C7 H7B 109.7
C8 C7 H7B 109.7
H7A C7 H7B 108.2
N2 C8 C9 122.6(4)
N2 C8 C7 117.3(4)
C9 C8 C7 120.1(4)
C8 C9 C10 120.5(5)
C8 C9 H9A 119.8
C10 C9 H9A 119.8
C9 C10 C11 116.9(5)
C9 C10 H10A 121.6
C11 C10 H10A 121.6
C12 C11 C10 120.1(4)
C12 C11 H11A 119.9
C10 C11 H11A 119.9
N2 C12 C11 122.7(5)
N2 C12 H12A 118.6
C11 C12 H12A 118.6
C16 C13 C15 107.1(4)
C16 C13 C14 109.0(5)
C15 C13 C14 109.8(5)
C16 C13 C4 112.3(4)
C15 C13 C4 109.1(4)
C14 C13 C4 109.5(4)
C13 C14 H14A 109.5
C13 C14 H14B 109.5
H14A C14 H14B 109.5
C13 C14 H14C 109.5
H14A C14 H14C 109.5
H14B C14 H14C 109.5
C13 C15 H15A 109.5
C13 C15 H15B 109.5
H15A C15 H15B 109.5
C13 C15 H15C 109.5
H15A C15 H15C 109.5
H15B C15 H15C 109.5
C13 C16 H16A 109.5
C13 C16 H16B 109.5
H16A C16 H16B 109.5
C13 C16 H16C 109.5
H16A C16 H16C 109.5
H16B C16 H16C 109.5
C2 C17 C30 108.3(4)
C2 C17 C24 110.8(4)
C30 C17 C24 112.5(4)
C2 C17 C18 110.8(4)
C30 C17 C18 108.8(4)
C24 C17 C18 105.6(4)
C19 C18 C23 118.6(5)
C19 C18 C17 118.5(5)
C23 C18 C17 122.8(5)
C18 C19 C20 120.3(6)
C18 C19 H19A 119.8
C20 C19 H19A 119.8
C21 C20 C19 120.1(6)
C21 C20 H20A 119.9
C19 C20 H20A 119.9
C20 C21 C22 119.2(6)
C20 C21 H21A 120.4
C22 C21 H21A 120.4
C23 C22 C21 119.7(6)
C23 C22 H22A 120.1
C21 C22 H22A 120.1
C22 C23 C18 122.0(6)
C22 C23 H23A 119.0
C18 C23 H23A 119.0
C25 C24 C29 117.6(5)
C25 C24 C17 123.5(4)
C29 C24 C17 118.8(4)
C24 C25 C26 121.2(5)
C24 C25 H25A 119.4
C26 C25 H25A 119.4
C25 C26 C27 119.1(6)
C25 C26 H26A 120.4
C27 C26 H26A 120.4
C28 C27 C26 119.9(5)
C28 C27 H27A 120.1
C26 C27 H27A 120.1
C27 C28 C29 120.3(6)
C27 C28 H28A 119.8
C29 C28 H28A 119.8
C28 C29 C24 121.8(5)
C28 C29 H29A 119.1
C24 C29 H29A 119.1
C35 C30 C31 117.3(4)
C35 C30 C17 119.4(4)
C31 C30 C17 123.2(4)
C32 C31 C30 120.9(5)
C32 C31 H31A 119.6
C30 C31 H31A 119.6
C31 C32 C33 120.7(5)
C31 C32 H32A 119.7
C33 C32 H32A 119.7
C34 C33 C32 118.9(5)
C34 C33 H33A 120.5
C32 C33 H33A 120.5
C33 C34 C35 120.3(5)
C33 C34 H34A 119.9
C35 C34 H34A 119.9
C30 C35 C34 121.8(5)
C30 C35 H35A 119.1
C34 C35 H35A 119.1
O2 C36 C41 117.7(4)
O2 C36 C37 123.4(4)
C41 C36 C37 118.8(4)
C38 C37 C36 117.3(4)
C38 C37 C52 121.6(4)
C36 C37 C52 121.0(4)
C37 C38 C39 123.6(4)
C37 C38 H38A 118.2
C39 C38 H38A 118.2
C40 C39 C38 117.2(4)
C40 C39 C48 120.5(4)
C38 C39 C48 122.2(4)
C41 C40 C39 120.7(4)
C41 C40 H40A 119.6
C39 C40 H40A 119.6
C40 C41 C36 122.1(4)
C40 C41 N3 124.3(4)
C36 C41 N3 113.5(4)
N3 C42 C43 108.4(4)
N3 C42 H42A 110.0
C43 C42 H42A 110.0
N3 C42 H42B 110.0
C43 C42 H42B 110.0
H42A C42 H42B 108.4
N4 C43 C44 122.9(4)
N4 C43 C42 117.4(4)
C44 C43 C42 119.6(4)
C43 C44 C45 119.0(5)
C43 C44 H44A 120.5
C45 C44 H44A 120.5
C46 C45 C44 119.3(5)
C46 C45 H45A 120.3
C44 C45 H45A 120.3
C45 C46 C47 119.3(5)
C45 C46 H46A 120.4
C47 C46 H46A 120.4
N4 C47 C46 122.3(5)
N4 C47 H47A 118.8
C46 C47 H47A 118.8
C50 C48 C49 110.5(5)
C50 C48 C39 109.8(4)
C49 C48 C39 109.4(4)
C50 C48 C51 106.9(4)
C49 C48 C51 109.2(4)
C39 C48 C51 111.0(4)
C48 C49 H49A 109.5
C48 C49 H49B 109.5
H49A C49 H49B 109.5
C48 C49 H49C 109.5
H49A C49 H49C 109.5
H49B C49 H49C 109.5
C48 C50 H50A 109.5
C48 C50 H50B 109.5
H50A C50 H50B 109.5
C48 C50 H50C 109.5
H50A C50 H50C 109.5
H50B C50 H50C 109.5
C48 C51 H51A 109.5
C48 C51 H51B 109.5
H51A C51 H51B 109.5
C48 C51 H51C 109.5
H51A C51 H51C 109.5
H51B C51 H51C 109.5
C59 C52 C65 108.0(3)
C59 C52 C37 111.4(4)
C65 C52 C37 109.1(3)
C59 C52 C53 111.1(3)
C65 C52 C53 109.2(4)
C37 C52 C53 108.1(3)
C58 C53 C54 117.3(4)
C58 C53 C52 123.2(4)
C54 C53 C52 119.3(4)
C55 C54 C53 121.2(5)
C55 C54 H54A 119.4
C53 C54 H54A 119.4
C54 C55 C56 121.6(5)
C54 C55 H55A 119.2
C56 C55 H55A 119.2
C57 C56 C55 117.6(5)
C57 C56 H56A 121.2
C55 C56 H56A 121.2
C56 C57 C58 121.5(5)
C56 C57 H57A 119.3
C58 C57 H57A 119.3
C53 C58 C57 120.8(5)
C53 C58 H58A 119.6
C57 C58 H58A 119.6
C60 C59 C64 117.0(4)
C60 C59 C52 123.3(4)
C64 C59 C52 119.6(4)
C59 C60 C61 121.5(5)
C59 C60 H60A 119.2
C61 C60 H60A 119.2
C60 C61 C62 120.4(5)
C60 C61 H61A 119.8
C62 C61 H61A 119.8
C61 C62 C63 119.1(5)
C61 C62 H62A 120.4
C63 C62 H62A 120.4
C64 C63 C62 119.3(5)
C64 C63 H63A 120.4
C62 C63 H63A 120.4
C63 C64 C59 122.7(5)
C63 C64 H64A 118.7
C59 C64 H64A 118.7
C70 C65 C66 117.2(4)
C70 C65 C52 124.6(4)
C66 C65 C52 118.2(4)
C67 C66 C65 120.9(5)
C67 C66 H66A 119.6
C65 C66 H66A 119.6
C68 C67 C66 120.5(5)
C68 C67 H67A 119.8
C66 C67 H67A 119.8
C67 C68 C69 119.7(5)
C67 C68 H68A 120.2
C69 C68 H68A 120.2
C68 C69 C70 119.6(5)
C68 C69 H69A 120.2
C70 C69 H69A 120.2
C65 C70 C69 122.1(5)
C65 C70 H70A 118.9
C69 C70 H70A 118.9
O1S C1S C2S 109.0(8)
O1S C1S H1SA 109.9
C2S C1S H1SA 109.9
O1S C1S H1SB 109.9
C2S C1S H1SB 109.9
H1SA C1S H1SB 108.3
C1S C2S C3S 105.3(8)
C1S C2S H2SA 110.7
C3S C2S H2SA 110.7
C1S C2S H2SB 110.7
C3S C2S H2SB 110.7
H2SA C2S H2SB 108.8
C2S C3S C4S 103.6(7)
C2S C3S H3SA 111.0
C4S C3S H3SA 111.0
C2S C3S H3SB 111.0
C4S C3S H3SB 111.0
H3SA C3S H3SB 109.0
O1S C4S C3S 103.4(7)
O1S C4S H4SA 111.1
C3S C4S H4SA 111.1
O1S C4S H4SB 111.1
C3S C4S H4SB 111.1
H4SA C4S H4SB 109.1
O2S C5S C6S 105.6(6)
O2S C5S H5SA 110.6
C6S C5S H5SA 110.6
O2S C5S H5SB 110.6
C6S C5S H5SB 110.6
H5SA C5S H5SB 108.8
C5S C6S C7S 101.7(6)
C5S C6S H6SA 111.4
C7S C6S H6SA 111.4
C5S C6S H6SB 111.4
C7S C6S H6SB 111.4
H6SA C6S H6SB 109.3
C8S C7S C6S 104.2(7)
C8S C7S H7SA 110.9
C6S C7S H7SA 110.9
C8S C7S H7SB 110.9
C6S C7S H7SB 110.9
H7SA C7S H7SB 108.9
O2S C8S C7S 105.9(7)
O2S C8S H8SA 110.6
C7S C8S H8SA 110.6
O2S C8S H8SB 110.6
C7S C8S H8SB 110.6
H8SA C8S H8SB 108.7
O3S C9S C10S 106.2(6)
O3S C9S H9SA 110.5
C10S C9S H9SA 110.5
O3S C9S H9SB 110.5
C10S C9S H9SB 110.5
H9SA C9S H9SB 108.7
C9S C10S C11S 103.1(6)
C9S C10S H10B 111.1
C11S C10S H10B 111.1
C9S C10S H10C 111.1
C11S C10S H10C 111.1
H10B C10S H10C 109.1
C12S C11S C10S 106.1(6)
C12S C11S H11B 110.5
C10S C11S H11B 110.5
C12S C11S H11C 110.5
C10S C11S H11C 110.5
H11B C11S H11C 108.7
O3S C12S C11S 107.5(6)
O3S C12S H12B 110.2
C11S C12S H12B 110.2
O3S C12S H12C 110.2
C11S C12S H12C 110.2
H12B C12S H12C 108.5
C14S C13S O4S 105.4(9)
C14S C13S H13A 110.7
O4S C13S H13A 110.7
C14S C13S H13B 110.7
O4S C13S H13B 110.7
H13A C13S H13B 108.8
C15S C14S C13S 99.7(11)
C15S C14S H14D 111.9
C13S C14S H14D 111.8
C15S C14S H14E 111.8
C13S C14S H14E 111.8
H14D C14S H14E 109.6
C14S C15S C16S 110.3(11)
C14S C15S H15D 109.6
C16S C15S H15D 109.6
C14S C15S H15E 109.6
C16S C15S H15E 109.6
H15D C15S H15E 108.1
C15S C16S O4S 104.8(10)
C15S C16S H16D 110.8
O4S C16S H16D 110.8
C15S C16S H16E 110.8
O4S C16S H16E 110.8
H16D C16S H16E 108.9
O5S C17S C18S 106.2(10)
O5S C17S H17A 110.5
C18S C17S H17A 110.5
O5S C17S H17B 110.5
C18S C17S H17B 110.5
H17A C17S H17B 108.7
C19S C18S C17S 108.1(10)
C19S C18S H18A 110.1
C17S C18S H18A 110.1
C19S C18S H18B 110.1
C17S C18S H18B 110.1
H18A C18S H18B 108.4
C20S C19S C18S 108.3(11)
C20S C19S H19B 110.0
C18S C19S H19B 110.0
C20S C19S H19C 110.0
C18S C19S H19C 110.0
H19B C19S H19C 108.4
C19S C20S O5S 107.7(10)
C19S C20S H20B 110.2
O5S C20S H20B 110.2
C19S C20S H20C 110.2
O5S C20S H20C 110.2
H20B C20S H20C 108.5
C4S O1S C1S 109.1(6)
C8S O2S C5S 102.5(6)
C12S O3S C9S 108.1(5)
C16S O4S C13S 104.0(11)
C17S O5S C20S 107.7(9)

loop_
_geom_bond_atom_site_label_1
_geom_bond_atom_site_label_2
_geom_bond_distance
Zr1 O2 2.062(3)
Zr1 O1 2.067(3)
Zr1 N1 2.405(4)
Zr1 N3 2.420(4)
Zr1 N2 2.507(4)
Zr1 N4 2.517(4)
Zr1 Cl1 2.5401(12)
Zr1 Cl2 2.5413(12)
N1 C6 1.464(5)
N1 C7 1.473(6)
N1 H1A 0.9300
N2 C8 1.349(6)
N2 C12 1.353(6)
N3 C41 1.467(5)
N3 C42 1.473(6)
N3 H3B 0.9300
N4 C47 1.347(6)
N4 C43 1.349(6)
O1 C1 1.337(5)
O2 C36 1.344(5)
C1 C6 1.397(6)
C1 C2 1.409(6)
C2 C3 1.398(7)
C2 C17 1.535(7)
C3 C4 1.376(7)
C3 H3A 0.9500
C4 C5 1.412(6)
C4 C13 1.540(7)
C5 C6 1.371(7)
C5 H5A 0.9500
C7 C8 1.489(6)
C7 H7A 0.9900
C7 H7B 0.9900
C8 C9 1.376(7)
C9 C10 1.384(7)
C9 H9A 0.9500
C10 C11 1.391(7)
C10 H10A 0.9500
C11 C12 1.375(7)
C11 H11A 0.9500
C12 H12A 0.9500
C13 C16 1.514(8)
C13 C15 1.528(8)
C13 C14 1.535(8)
C14 H14A 0.9800
C14 H14B 0.9800
C14 H14C 0.9800
C15 H15A 0.9800
C15 H15B 0.9800
C15 H15C 0.9800
C16 H16A 0.9800
C16 H16B 0.9800
C16 H16C 0.9800
C17 C30 1.547(6)
C17 C24 1.555(6)
C17 C18 1.565(6)
C18 C19 1.390(7)
C18 C23 1.401(8)
C19 C20 1.402(8)
C19 H19A 0.9500
C20 C21 1.393(10)
C20 H20A 0.9500
C21 C22 1.418(10)
C21 H21A 0.9500
C22 C23 1.356(8)
C22 H22A 0.9500
C23 H23A 0.9500
C24 C25 1.377(7)
C24 C29 1.408(7)
C25 C26 1.408(7)
C25 H25A 0.9500
C26 C27 1.408(9)
C26 H26A 0.9500
C27 C28 1.362(9)
C27 H27A 0.9500
C28 C29 1.378(8)
C28 H28A 0.9500
C29 H29A 0.9500
C30 C35 1.379(7)
C30 C31 1.401(7)
C31 C32 1.386(7)
C31 H31A 0.9500
C32 C33 1.386(8)
C32 H32A 0.9500
C33 C34 1.371(8)
C33 H33A 0.9500
C34 C35 1.393(7)
C34 H34A 0.9500
C35 H35A 0.9500
C36 C41 1.393(6)
C36 C37 1.409(6)
C37 C38 1.396(6)
C37 C52 1.563(6)
C38 C39 1.396(6)
C38 H38A 0.9500
C39 C40 1.382(6)
C39 C48 1.544(6)
C40 C41 1.370(6)
C40 H40A 0.9500
C42 C43 1.503(6)
C42 H42A 0.9900
C42 H42B 0.9900
C43 C44 1.378(7)
C44 C45 1.398(7)
C44 H44A 0.9500
C45 C46 1.333(7)
C45 H45A 0.9500
C46 C47 1.420(7)
C46 H46A 0.9500
C47 H47A 0.9500
C48 C50 1.514(7)
C48 C49 1.521(7)
C48 C51 1.556(7)
C49 H49A 0.9800
C49 H49B 0.9800
C49 H49C 0.9800
C50 H50A 0.9800
C50 H50B 0.9800
C50 H50C 0.9800
C51 H51A 0.9800
C51 H51B 0.9800
C51 H51C 0.9800
C52 C59 1.549(6)
C52 C65 1.551(6)
C52 C53 1.566(6)
C53 C58 1.385(6)
C53 C54 1.388(7)
C54 C55 1.374(7)
C54 H54A 0.9500
C55 C56 1.376(7)
C55 H55A 0.9500
C56 C57 1.373(7)
C56 H56A 0.9500
C57 C58 1.389(7)
C57 H57A 0.9500
C58 H58A 0.9500
C59 C60 1.375(7)
C59 C64 1.396(7)
C60 C61 1.383(7)
C60 H60A 0.9500
C61 C62 1.384(8)
C61 H61A 0.9500
C62 C63 1.390(8)
C62 H62A 0.9500
C63 C64 1.369(7)
C63 H63A 0.9500
C64 H64A 0.9500
C65 C70 1.377(7)
C65 C66 1.408(7)
C66 C67 1.390(7)
C66 H66A 0.9500
C67 C68 1.368(8)
C67 H67A 0.9500
C68 C69 1.387(8)
C68 H68A 0.9500
C69 C70 1.390(7)
C69 H69A 0.9500
C70 H70A 0.9500
C1S O1S 1.408(9)
C1S C2S 1.443(13)
C1S H1SA 0.9900
C1S H1SB 0.9900
C2S C3S 1.446(14)
C2S H2SA 0.9900
C2S H2SB 0.9900
C3S C4S 1.536(13)
C3S H3SA 0.9900
C3S H3SB 0.9900
C4S O1S 1.398(9)
C4S H4SA 0.9900
C4S H4SB 0.9900
C5S O2S 1.432(8)
C5S C6S 1.521(11)
C5S H5SA 0.9900
C5S H5SB 0.9900
C6S C7S 1.558(12)
C6S H6SA 0.9900
C6S H6SB 0.9900
C7S C8S 1.484(11)
C7S H7SA 0.9900
C7S H7SB 0.9900
C8S O2S 1.427(9)
C8S H8SA 0.9900
C8S H8SB 0.9900
C9S O3S 1.438(8)
C9S C10S 1.486(10)
C9S H9SA 0.9900
C9S H9SB 0.9900
C10S C11S 1.497(10)
C10S H10B 0.9900
C10S H10C 0.9900
C11S C12S 1.481(9)
C11S H11B 0.9900
C11S H11C 0.9900
C12S O3S 1.428(8)
C12S H12B 0.9900
C12S H12C 0.9900
C13S C14S 1.448(8)
C13S O4S 1.468(15)
C13S H13A 0.9900
C13S H13B 0.9900
C14S C15S 1.409(12)
C14S H14D 0.9900
C14S H14E 0.9900
C15S C16S 1.426(12)
C15S H15D 0.9900
C15S H15E 0.9900
C16S O4S 1.451(16)
C16S H16D 0.9900
C16S H16E 0.9900
C17S O5S 1.413(12)
C17S C18S 1.429(16)
C17S H17A 0.9900
C17S H17B 0.9900
C18S C19S 1.411(16)
C18S H18A 0.9900
C18S H18B 0.9900
C19S C20S 1.374(13)
C19S H19B 0.9900
C19S H19C 0.9900
C20S O5S 1.425(12)
C20S H20B 0.9900
C20S H20C 0.9900

loop_
_geom_hbond_atom_site_label_D
_geom_hbond_atom_site_label_H
_geom_hbond_atom_site_label_A
_geom_hbond_distance_DH
_geom_hbond_distance_HA
_geom_hbond_distance_DA
_geom_hbond_angle_DHA
C8S H8SA O3S 0.99 2.58 3.572(10) 175.3
C47 H47A Cl1 0.95 2.49 3.170(5) 128.6
C12 H12A Cl2 0.95 2.50 3.174(5) 128.2
C8S H8SA O3S 0.99 2.58 3.572(10) 175.3
C47 H47A Cl1 0.95 2.49 3.170(5) 128.6
C12 H12A Cl2 0.95 2.50 3.174(5) 128.2

loop_
_geom_torsion_atom_site_label_1
_geom_torsion_atom_site_label_2
_geom_torsion_atom_site_label_3
_geom_torsion_atom_site_label_4
_geom_torsion
O2 Zr1 N1 C6 -116.6(3)
O1 Zr1 N1 C6 -6.9(3)
N3 Zr1 N1 C6 -61.4(3)
N2 Zr1 N1 C6 163.2(3)
N4 Zr1 N1 C6 25.1(4)
Cl1 Zr1 N1 C6 86.3(3)
Cl2 Zr1 N1 C6 178.9(2)
O2 Zr1 N1 C7 110.2(3)
O1 Zr1 N1 C7 -140.0(3)
N3 Zr1 N1 C7 165.4(3)
N2 Zr1 N1 C7 30.1(3)
N4 Zr1 N1 C7 -108.0(3)
Cl1 Zr1 N1 C7 -46.8(3)
Cl2 Zr1 N1 C7 45.8(4)
O2 Zr1 N2 C8 -96.3(3)
O1 Zr1 N2 C8 -4.5(4)
N1 Zr1 N2 C8 -17.7(3)
N3 Zr1 N2 C8 -126.0(3)
N4 Zr1 N2 C8 120.4(3)
Cl1 Zr1 N2 C8 68.1(3)
Cl2 Zr1 N2 C8 171.4(3)
O2 Zr1 N2 C12 86.3(4)
O1 Zr1 N2 C12 178.1(3)
N1 Zr1 N2 C12 164.9(4)
N3 Zr1 N2 C12 56.6(4)
N4 Zr1 N2 C12 -57.0(4)
Cl1 Zr1 N2 C12 -109.2(3)
Cl2 Zr1 N2 C12 -5.9(3)
O2 Zr1 N3 C41 -6.3(3)
O1 Zr1 N3 C41 -116.5(3)
N1 Zr1 N3 C41 -62.9(3)
N2 Zr1 N3 C41 24.0(4)
N4 Zr1 N3 C41 162.9(3)
Cl1 Zr1 N3 C41 -179.48(19)
Cl2 Zr1 N3 C41 86.5(3)
O2 Zr1 N3 C42 -138.2(3)
O1 Zr1 N3 C42 111.6(3)
N1 Zr1 N3 C42 165.2(3)
N2 Zr1 N3 C42 -107.9(3)
N4 Zr1 N3 C42 31.0(3)
Cl1 Zr1 N3 C42 48.6(4)
Cl2 Zr1 N3 C42 -45.4(3)
O2 Zr1 N4 C47 179.3(3)
O1 Zr1 N4 C47 87.6(4)
N1 Zr1 N4 C47 56.4(4)
N3 Zr1 N4 C47 164.9(4)
N2 Zr1 N4 C47 -55.2(4)
Cl1 Zr1 N4 C47 -4.7(3)
Cl2 Zr1 N4 C47 -108.2(3)
O2 Zr1 N4 C43 -0.5(4)
O1 Zr1 N4 C43 -92.2(3)
N1 Zr1 N4 C43 -123.4(3)
N3 Zr1 N4 C43 -14.9(3)
N2 Zr1 N4 C43 125.0(3)
Cl1 Zr1 N4 C43 175.5(3)
Cl2 Zr1 N4 C43 72.0(3)
O2 Zr1 O1 C1 75.4(3)
N1 Zr1 O1 C1 8.0(3)
N3 Zr1 O1 C1 140.3(3)
N2 Zr1 O1 C1 -4.7(4)
N4 Zr1 O1 C1 -151.0(3)
Cl1 Zr1 O1 C1 -71.3(3)
Cl2 Zr1 O1 C1 -177.8(2)
O1 Zr1 O2 C36 73.5(3)
N1 Zr1 O2 C36 138.6(3)
N3 Zr1 O2 C36 7.4(3)
N2 Zr1 O2 C36 -153.0(3)
N4 Zr1 O2 C36 -6.5(4)
Cl1 Zr1 O2 C36 -179.6(3)
Cl2 Zr1 O2 C36 -72.9(3)
Zr1 O1 C1 C6 -7.4(5)
Zr1 O1 C1 C2 173.0(3)
O1 C1 C2 C3 178.3(4)
C6 C1 C2 C3 -1.3(6)
O1 C1 C2 C17 -0.6(6)
C6 C1 C2 C17 179.9(4)
C1 C2 C3 C4 2.3(7)
C17 C2 C3 C4 -178.8(4)
C2 C3 C4 C5 -1.3(7)
C2 C3 C4 C13 179.0(4)
C3 C4 C5 C6 -0.7(7)
C13 C4 C5 C6 179.0(4)
C4 C5 C6 C1 1.7(7)
C4 C5 C6 N1 -178.2(4)
O1 C1 C6 C5 179.8(4)
C2 C1 C6 C5 -0.6(7)
O1 C1 C6 N1 -0.3(6)
C2 C1 C6 N1 179.3(4)
C7 N1 C6 C5 -39.2(6)
Zr1 N1 C6 C5 -174.2(4)
C7 N1 C6 C1 140.9(4)
Zr1 N1 C6 C1 5.9(4)
C6 N1 C7 C8 -171.8(4)
Zr1 N1 C7 C8 -39.3(4)
C12 N2 C8 C9 2.3(6)
Zr1 N2 C8 C9 -175.3(3)
C12 N2 C8 C7 -179.0(4)
Zr1 N2 C8 C7 3.4(5)
N1 C7 C8 N2 22.2(5)
N1 C7 C8 C9 -159.0(4)
N2 C8 C9 C10 -1.8(7)
C7 C8 C9 C10 179.5(4)
C8 C9 C10 C11 0.1(7)
C9 C10 C11 C12 0.9(7)
C8 N2 C12 C11 -1.2(7)
Zr1 N2 C12 C11 176.3(4)
C10 C11 C12 N2 -0.4(8)
C3 C4 C13 C16 0.0(7)
C5 C4 C13 C16 -179.7(4)
C3 C4 C13 C15 -118.6(5)
C5 C4 C13 C15 61.7(6)
C3 C4 C13 C14 121.1(5)
C5 C4 C13 C14 -58.5(6)
C3 C2 C17 C30 -126.8(4)
C1 C2 C17 C30 52.0(5)
C3 C2 C17 C24 109.3(5)
C1 C2 C17 C24 -71.8(5)
C3 C2 C17 C18 -7.6(6)
C1 C2 C17 C18 171.2(4)
C2 C17 C18 C19 74.8(6)
C30 C17 C18 C19 -166.3(5)
C24 C17 C18 C19 -45.3(6)
C2 C17 C18 C23 -101.7(6)
C30 C17 C18 C23 17.2(7)
C24 C17 C18 C23 138.2(5)
C23 C18 C19 C20 -0.9(9)
C17 C18 C19 C20 -177.5(5)
C18 C19 C20 C21 0.6(10)
C19 C20 C21 C22 0.9(11)
C20 C21 C22 C23 -2.0(12)
C21 C22 C23 C18 1.7(11)
C19 C18 C23 C22 -0.3(9)
C17 C18 C23 C22 176.2(6)
C2 C17 C24 C25 8.3(6)
C30 C17 C24 C25 -113.1(5)
C18 C17 C24 C25 128.4(5)
C2 C17 C24 C29 -167.3(4)
C30 C17 C24 C29 71.3(5)
C18 C17 C24 C29 -47.2(5)
C29 C24 C25 C26 1.2(7)
C17 C24 C25 C26 -174.5(4)
C24 C25 C26 C27 -0.9(8)
C25 C26 C27 C28 0.0(9)
C26 C27 C28 C29 0.5(9)
C27 C28 C29 C24 -0.2(9)
C25 C24 C29 C28 -0.6(7)
C17 C24 C29 C28 175.2(5)
C2 C17 C30 C35 43.8(5)
C24 C17 C30 C35 166.6(4)
C18 C17 C30 C35 -76.7(5)
C2 C17 C30 C31 -139.6(5)
C24 C17 C30 C31 -16.8(6)
C18 C17 C30 C31 99.9(5)
C35 C30 C31 C32 2.9(7)
C17 C30 C31 C32 -173.8(4)
C30 C31 C32 C33 -0.8(8)
C31 C32 C33 C34 -2.9(8)
C32 C33 C34 C35 4.4(8)
C31 C30 C35 C34 -1.5(7)
C17 C30 C35 C34 175.4(5)
C33 C34 C35 C30 -2.2(8)
Zr1 O2 C36 C41 -7.0(5)
Zr1 O2 C36 C37 172.5(3)
O2 C36 C37 C38 178.7(4)
C41 C36 C37 C38 -1.8(6)
O2 C36 C37 C52 -3.3(6)
C41 C36 C37 C52 176.2(4)
C36 C37 C38 C39 2.1(7)
C52 C37 C38 C39 -175.8(4)
C37 C38 C39 C40 -1.7(7)
C37 C38 C39 C48 -179.5(4)
C38 C39 C40 C41 1.0(7)
C48 C39 C40 C41 178.8(4)
C39 C40 C41 C36 -0.8(7)
C39 C40 C41 N3 -179.8(4)
O2 C36 C41 C40 -179.3(4)
C37 C36 C41 C40 1.2(7)
O2 C36 C41 N3 -0.2(6)
C37 C36 C41 N3 -179.7(4)
C42 N3 C41 C40 -42.2(6)
Zr1 N3 C41 C40 -175.6(3)
C42 N3 C41 C36 138.8(4)
Zr1 N3 C41 C36 5.4(4)
C41 N3 C42 C43 -173.7(4)
Zr1 N3 C42 C43 -42.9(4)
C47 N4 C43 C44 0.0(7)
Zr1 N4 C43 C44 179.8(4)
C47 N4 C43 C42 177.7(4)
Zr1 N4 C43 C42 -2.5(5)
N3 C42 C43 N4 28.5(5)
N3 C42 C43 C44 -153.7(4)
N4 C43 C44 C45 -0.2(7)
C42 C43 C44 C45 -177.8(4)
C43 C44 C45 C46 0.8(8)
C44 C45 C46 C47 -1.2(8)
C43 N4 C47 C46 -0.4(7)
Zr1 N4 C47 C46 179.8(3)
C45 C46 C47 N4 1.0(8)
C40 C39 C48 C50 53.6(6)
C38 C39 C48 C50 -128.7(5)
C40 C39 C48 C49 -67.9(6)
C38 C39 C48 C49 109.8(5)
C40 C39 C48 C51 171.6(4)
C38 C39 C48 C51 -10.7(6)
C38 C37 C52 C59 105.4(5)
C36 C37 C52 C59 -72.5(5)
C38 C37 C52 C65 -13.7(6)
C36 C37 C52 C65 168.4(4)
C38 C37 C52 C53 -132.3(4)
C36 C37 C52 C53 49.8(5)
C59 C52 C53 C58 -20.5(6)
C65 C52 C53 C58 98.5(5)
C37 C52 C53 C58 -143.0(4)
C59 C52 C53 C54 163.1(4)
C65 C52 C53 C54 -77.9(5)
C37 C52 C53 C54 40.7(5)
C58 C53 C54 C55 -0.2(7)
C52 C53 C54 C55 176.4(4)
C53 C54 C55 C56 -1.4(8)
C54 C55 C56 C57 1.6(8)
C55 C56 C57 C58 -0.4(8)
C54 C53 C58 C57 1.4(7)
C52 C53 C58 C57 -175.0(4)
C56 C57 C58 C53 -1.1(8)
C65 C52 C59 C60 132.6(4)
C37 C52 C59 C60 12.9(6)
C53 C52 C59 C60 -107.7(5)
C65 C52 C59 C64 -44.8(5)
C37 C52 C59 C64 -164.5(4)
C53 C52 C59 C64 74.9(5)
C64 C59 C60 C61 -1.0(7)
C52 C59 C60 C61 -178.5(4)
C59 C60 C61 C62 0.1(8)
C60 C61 C62 C63 0.1(8)
C61 C62 C63 C64 0.6(8)
C62 C63 C64 C59 -1.6(8)
C60 C59 C64 C63 1.8(7)
C52 C59 C64 C63 179.4(4)
C59 C52 C65 C70 134.7(5)
C37 C52 C65 C70 -104.2(5)
C53 C52 C65 C70 13.8(6)
C59 C52 C65 C66 -47.4(5)
C37 C52 C65 C66 73.8(5)
C53 C52 C65 C66 -168.2(4)
C70 C65 C66 C67 2.6(7)
C52 C65 C66 C67 -175.5(4)
C65 C66 C67 C68 -1.4(8)
C66 C67 C68 C69 -0.6(8)
C67 C68 C69 C70 1.2(8)
C66 C65 C70 C69 -2.0(7)
C52 C65 C70 C69 176.0(5)
C68 C69 C70 C65 0.1(8)
O1S C1S C2S C3S 12.8(14)
C1S C2S C3S C4S -26.5(14)
C2S C3S C4S O1S 31.3(11)
O2S C5S C6S C7S -26.6(8)
C5S C6S C7S C8S 0.4(8)
C6S C7S C8S O2S 26.1(9)
O3S C9S C10S C11S -30.2(9)
C9S C10S C11S C12S 23.5(9)
C10S C11S C12S O3S -8.6(9)
O4S C13S C14S C15S -39.3(18)
C13S C14S C15S C16S 35(2)
C14S C15S C16S O4S -16(3)
O5S C17S C18S C19S -2(2)
C17S C18S C19S C20S -7(2)
C18S C19S C20S O5S 13.6(18)
C3S C4S O1S C1S -24.1(9)
C2S C1S O1S C4S 8.1(11)
C7S C8S O2S C5S -43.6(8)
C6S C5S O2S C8S 43.8(7)
C11S C12S O3S C9S -10.7(8)
C10S C9S O3S C12S 26.0(9)
C15S C16S O4S C13S -9(2)
C14S C13S O4S C16S 30.9(19)
C18S C17S O5S C20S 10.2(18)
C19S C20S O5S C17S -14.9(15)
